data_2238019
loop_
_publ_author_name
'Nayak, Prakash S.'
'Narayana, B.'
'Yathirajan, H. S.'
'Jasinski, Jerry P.'
'Butcher, Ray J.'

_publ_section_title
;
 2-(3,4-Dichlorophenyl)-<i>N</i>-(1,3-thiazol-2-yl)acetamide
;
_journal_coeditor_code SJ5311
_journal_issue 5
_journal_name_full 'Acta Crystallographica Section E'
_journal_page_first o645
_journal_page_last o646
_journal_paper_doi 10.1107/S1600536813008374
_journal_volume 69
_journal_year 2013
_chemical_formula_iupac 'C11 H8 Cl2 N2 O S'
_chemical_formula_moiety 'C11 H8 Cl2 N2 O S'
_chemical_formula_sum 'C11 H8 Cl2 N2 O S'
_chemical_formula_weight 287.15
_chemical_name_systematic
;
2-(3,4-Dichlorophenyl)-<i>N</i>-(1,3-thiazol-2-yl)acetamide
;
_space_group_IT_number 2
_symmetry_cell_setting triclinic
_symmetry_space_group_name_Hall '-P 1'
_symmetry_space_group_name_H-M 'P -1'
_atom_sites_solution_hydrogens geom
_atom_sites_solution_primary direct
_atom_sites_solution_secondary difmap
_cell_angle_alpha 100.278(7)
_cell_angle_beta 94.250(6)
_cell_angle_gamma 105.001(7)
_cell_formula_units_Z 2
_cell_length_a 4.6185(3)
_cell_length_b 7.7741(7)
_cell_length_c 17.1188(12)
_cell_measurement_reflns_used 4182
_cell_measurement_temperature 123(2)
_cell_measurement_theta_max 37.5434
_cell_measurement_theta_min 3.2448
_cell_volume 579.47(8)
_computing_cell_refinement 'CrysAlis PRO (Agilent, 2012)'
_computing_data_collection 'CrysAlis PRO (Agilent, 2012)'
_computing_data_reduction 'CrysAlis PRO (Agilent, 2012)'
_computing_molecular_graphics 'SHELXTL (Sheldrick, 2008)'
_computing_publication_material 'SHELXTL (Sheldrick, 2008)'
_computing_structure_refinement 'SHELXL97 (Sheldrick, 2008)'
_computing_structure_solution 'SHELXS97 (Sheldrick, 2008)'
_diffrn_ambient_temperature 123(2)
_diffrn_detector_area_resol_mean 10.5081
_diffrn_measured_fraction_theta_full 0.985
_diffrn_measured_fraction_theta_max 0.912
_diffrn_measurement_device_type 'Agilent Xcalibur (Ruby, Gemini)'
_diffrn_measurement_method '\w scans'
_diffrn_radiation_monochromator graphite
_diffrn_radiation_source 'Enhance (Mo) X-ray Source'
_diffrn_radiation_type MoK\a
_diffrn_radiation_wavelength 0.71073
_diffrn_reflns_av_R_equivalents 0.1510
_diffrn_reflns_av_sigmaI/netI 0.1656
_diffrn_reflns_limit_h_max 7
_diffrn_reflns_limit_h_min -7
_diffrn_reflns_limit_k_max 13
_diffrn_reflns_limit_k_min -12
_diffrn_reflns_limit_l_max 28
_diffrn_reflns_limit_l_min -25
_diffrn_reflns_number 9162
_diffrn_reflns_theta_full 25.50
_diffrn_reflns_theta_max 37.63
_diffrn_reflns_theta_min 3.25
_exptl_absorpt_coefficient_mu 0.722
_exptl_absorpt_correction_T_max 0.929
_exptl_absorpt_correction_T_min 0.776
_exptl_absorpt_correction_type analytical
_exptl_absorpt_process_details
;
(CrysAlis PRO and CrysAlis RED; Agilent, 2012)
;
_exptl_crystal_colour colorless
_exptl_crystal_density_diffrn 1.646
_exptl_crystal_density_method 'not measured'
_exptl_crystal_description prism
_exptl_crystal_F_000 292
_exptl_crystal_size_max 0.5499
_exptl_crystal_size_mid 0.1875
_exptl_crystal_size_min 0.1167
_refine_diff_density_max 0.643
_refine_diff_density_min -0.441
_refine_ls_extinction_method none
_refine_ls_goodness_of_fit_ref 1.007
_refine_ls_hydrogen_treatment constr
_refine_ls_matrix_type full
_refine_ls_number_parameters 154
_refine_ls_number_reflns 5597
_refine_ls_number_restraints 0
_refine_ls_restrained_S_all 1.007
_refine_ls_R_factor_all 0.0948
_refine_ls_R_factor_gt 0.0473
_refine_ls_shift/su_max 0.000
_refine_ls_shift/su_mean 0.000
_refine_ls_structure_factor_coef Fsqd
_refine_ls_weighting_details 'calc w=1/[\s^2^(Fo^2^)+(0.0488P)^2^] where P=(Fo^2^+2Fc^2^)/3'
_refine_ls_weighting_scheme calc
_refine_ls_wR_factor_gt 0.1084
_refine_ls_wR_factor_ref 0.1179
_reflns_number_gt 3860
_reflns_number_total 5597
_reflns_threshold_expression I>2sigma(I)
_cod_data_source_file sj5311.cif
_cod_data_source_block I
_cod_database_code 2238019
_cod_database_fobs_code 2238019

loop_
_symmetry_equiv_pos_as_xyz
'x, y, z'
'-x, -y, -z'

loop_
_atom_site_type_symbol
_atom_site_label
_atom_site_fract_x
_atom_site_fract_y
_atom_site_fract_z
_atom_site_U_iso_or_equiv
_atom_site_adp_type
_atom_site_calc_flag
_atom_site_refinement_flags
_atom_site_occupancy
_atom_site_symmetry_multiplicity
Cl Cl1 0.81248(12) 1.09847(6) 0.14647(3) 0.03477(13) Uani d . 1 1
Cl Cl2 0.96349(10) 0.77677(6) 0.02962(2) 0.02982(11) Uani d . 1 1
S S1 0.76516(8) 0.85914(5) 0.54589(2) 0.01625(8) Uani d . 1 1
O O1 0.6604(2) 0.80798(16) 0.38585(6) 0.0197(2) Uani d . 1 1
N N1 0.2761(3) 0.64533(17) 0.44080(7) 0.0139(2) Uani d . 1 1
H H1A 0.0927 0.5703 0.4317 0.017 Uiso calc R 1 1
N N2 0.2939(3) 0.63193(17) 0.57692(7) 0.0150(2) Uani d . 1 1
C C1 0.3891(3) 0.6615(2) 0.22801(8) 0.0152(2) Uani d . 1 1
C C2 0.5038(3) 0.8399(2) 0.21780(8) 0.0182(3) Uani d . 1 1
H H2A 0.4619 0.9377 0.2526 0.022 Uiso calc R 1 1
C C3 0.6792(3) 0.8744(2) 0.15679(8) 0.0193(3) Uani d . 1 1
C C4 0.7428(3) 0.7331(2) 0.10493(8) 0.0189(3) Uani d . 1 1
C C5 0.6263(4) 0.5551(2) 0.11406(9) 0.0204(3) Uani d . 1 1
H H5A 0.6675 0.4575 0.0790 0.024 Uiso calc R 1 1
C C6 0.4486(3) 0.5206(2) 0.17508(8) 0.0185(3) Uani d . 1 1
H H6A 0.3667 0.3986 0.1805 0.022 Uiso calc R 1 1
C C7 0.2098(3) 0.6289(2) 0.29693(8) 0.0172(3) Uani d . 1 1
H H7A 0.1172 0.4966 0.2912 0.021 Uiso calc R 1 1
H H7B 0.0447 0.6883 0.2951 0.021 Uiso calc R 1 1
C C8 0.4065(3) 0.70281(19) 0.37754(8) 0.0143(2) Uani d . 1 1
C C9 0.4195(3) 0.69989(19) 0.51855(8) 0.0129(2) Uani d . 1 1
C C10 0.4805(3) 0.7104(2) 0.64816(8) 0.0171(3) Uani d . 1 1
H H10A 0.4282 0.6798 0.6976 0.020 Uiso calc R 1 1
C C11 0.7421(3) 0.8335(2) 0.64325(8) 0.0181(3) Uani d . 1 1
H H11B 0.8918 0.8969 0.6873 0.022 Uiso calc R 1 1

loop_
_atom_site_aniso_label
_atom_site_aniso_U_11
_atom_site_aniso_U_22
_atom_site_aniso_U_33
_atom_site_aniso_U_12
_atom_site_aniso_U_13
_atom_site_aniso_U_23
Cl1 0.0566(3) 0.01772(18) 0.0251(2) -0.00311(18) 0.01475(18) 0.00759(15)
Cl2 0.0326(2) 0.0360(2) 0.01865(17) 0.00221(18) 0.01304(15) 0.00638(15)
S1 0.01359(15) 0.01624(16) 0.01658(15) -0.00031(12) 0.00308(11) 0.00343(12)
O1 0.0146(5) 0.0231(5) 0.0182(5) -0.0024(4) 0.0032(4) 0.0067(4)
N1 0.0127(5) 0.0152(5) 0.0132(5) 0.0014(4) 0.0032(4) 0.0044(4)
N2 0.0146(5) 0.0162(5) 0.0143(5) 0.0024(4) 0.0044(4) 0.0048(4)
C1 0.0147(6) 0.0172(6) 0.0129(5) 0.0017(5) 0.0015(4) 0.0047(5)
C2 0.0230(7) 0.0170(6) 0.0151(6) 0.0047(5) 0.0059(5) 0.0044(5)
C3 0.0245(7) 0.0157(6) 0.0146(6) -0.0014(5) 0.0039(5) 0.0047(5)
C4 0.0198(7) 0.0228(7) 0.0121(5) 0.0016(5) 0.0038(5) 0.0041(5)
C5 0.0251(7) 0.0205(7) 0.0153(6) 0.0067(6) 0.0049(5) 0.0017(5)
C6 0.0218(7) 0.0165(6) 0.0159(6) 0.0024(5) 0.0027(5) 0.0039(5)
C7 0.0148(6) 0.0210(7) 0.0148(6) 0.0016(5) 0.0037(4) 0.0055(5)
C8 0.0143(6) 0.0152(6) 0.0138(5) 0.0029(5) 0.0044(4) 0.0047(4)
C9 0.0120(5) 0.0125(5) 0.0145(5) 0.0030(4) 0.0040(4) 0.0032(4)
C10 0.0190(6) 0.0182(6) 0.0140(5) 0.0049(5) 0.0030(5) 0.0032(5)
C11 0.0193(7) 0.0190(7) 0.0150(6) 0.0049(5) 0.0023(5) 0.0018(5)

loop_
_atom_type_symbol
_atom_type_description
_atom_type_scat_dispersion_real
_atom_type_scat_dispersion_imag
_atom_type_scat_source
C C 0.0033 0.0016 'International Tables Vol C Tables 4.2.6.8 and 6.1.1.4'
H H 0.0000 0.0000 'International Tables Vol C Tables 4.2.6.8 and 6.1.1.4'
N N 0.0061 0.0033 'International Tables Vol C Tables 4.2.6.8 and 6.1.1.4'
O O 0.0106 0.0060 'International Tables Vol C Tables 4.2.6.8 and 6.1.1.4'
S S 0.1246 0.1234 'International Tables Vol C Tables 4.2.6.8 and 6.1.1.4'
Cl Cl 0.1484 0.1585 'International Tables Vol C Tables 4.2.6.8 and 6.1.1.4'

loop_
_geom_angle_atom_site_label_1
_geom_angle_atom_site_label_2
_geom_angle_atom_site_label_3
_geom_angle
C9 S1 C11 88.74(7)
C8 N1 C9 122.90(11)
C8 N1 H1A 118.5
C9 N1 H1A 118.5
C9 N2 C10 109.29(12)
C6 C1 C2 118.72(12)
C6 C1 C7 122.39(13)
C2 C1 C7 118.88(14)
C3 C2 C1 120.10(15)
C3 C2 H2A 119.9
C1 C2 H2A 119.9
C2 C3 C4 120.91(13)
C2 C3 Cl1 118.03(13)
C4 C3 Cl1 121.05(10)
C5 C4 C3 119.33(12)
C5 C4 Cl2 119.89(13)
C3 C4 Cl2 120.78(11)
C4 C5 C6 119.68(15)
C4 C5 H5A 120.2
C6 C5 H5A 120.2
C1 C6 C5 121.23(13)
C1 C6 H6A 119.4
C5 C6 H6A 119.4
C1 C7 C8 111.93(11)
C1 C7 H7A 109.2
C8 C7 H7A 109.2
C1 C7 H7B 109.2
C8 C7 H7B 109.2
H7A C7 H7B 107.9
O1 C8 N1 122.09(13)
O1 C8 C7 123.10(11)
N1 C8 C7 114.80(11)
N2 C9 N1 120.89(12)
N2 C9 S1 115.75(10)
N1 C9 S1 123.35(9)
C11 C10 N2 115.89(12)
C11 C10 H10A 122.1
N2 C10 H10A 122.1
C10 C11 S1 110.32(11)
C10 C11 H11B 124.8
S1 C11 H11B 124.8

loop_
_geom_bond_atom_site_label_1
_geom_bond_atom_site_label_2
_geom_bond_distance
Cl1 C3 1.7362(15)
Cl2 C4 1.7286(13)
S1 C9 1.7203(14)
S1 C11 1.7212(14)
O1 C8 1.2251(16)
N1 C8 1.3658(15)
N1 C9 1.3829(18)
N1 H1A 0.8800
N2 C9 1.3153(16)
N2 C10 1.382(2)
C1 C6 1.391(2)
C1 C2 1.398(2)
C1 C7 1.5116(17)
C2 C3 1.3897(18)
C2 H2A 0.9500
C3 C4 1.392(2)
C4 C5 1.390(2)
C5 C6 1.397(2)
C5 H5A 0.9500
C6 H6A 0.9500
C7 C8 1.523(2)
C7 H7A 0.9900
C7 H7B 0.9900
C10 C11 1.352(2)
C10 H10A 0.9500
C11 H11B 0.9500

loop_
_geom_hbond_atom_site_label_D
_geom_hbond_atom_site_label_H
_geom_hbond_atom_site_label_A
_geom_hbond_site_symmetry_A
_geom_hbond_distance_DH
_geom_hbond_distance_HA
_geom_hbond_distance_DA
_geom_hbond_angle_DHA
N1 H1A N2 2_566 0.88 2.03 2.8946(16) 168.8

loop_
_geom_torsion_atom_site_label_1
_geom_torsion_atom_site_label_2
_geom_torsion_atom_site_label_3
_geom_torsion_atom_site_label_4
_geom_torsion
C6 C1 C2 C3 -1.4(2)
C7 C1 C2 C3 177.54(14)
C1 C2 C3 C4 0.2(2)
C1 C2 C3 Cl1 179.42(11)
C2 C3 C4 C5 0.6(2)
Cl1 C3 C4 C5 -178.58(12)
C2 C3 C4 Cl2 -179.47(12)
Cl1 C3 C4 Cl2 1.3(2)
C3 C4 C5 C6 -0.2(2)
Cl2 C4 C5 C6 179.89(12)
C2 C1 C6 C5 1.8(2)
C7 C1 C6 C5 -177.07(14)
C4 C5 C6 C1 -1.0(2)
C6 C1 C7 C8 110.97(16)
C2 C1 C7 C8 -67.93(18)
C9 N1 C8 O1 -0.4(2)
C9 N1 C8 C7 -179.28(13)
C1 C7 C8 O1 14.2(2)
C1 C7 C8 N1 -166.90(13)
C10 N2 C9 N1 -179.19(13)
C10 N2 C9 S1 0.25(17)
C8 N1 C9 N2 -175.45(14)
C8 N1 C9 S1 5.2(2)
C11 S1 C9 N2 0.07(12)
C11 S1 C9 N1 179.50(13)
C9 N2 C10 C11 -0.6(2)
N2 C10 C11 S1 0.62(19)
C9 S1 C11 C10 -0.38(12)
